data_1555981
loop_
_publ_author_name
'Ming, Jialin'
'Hayashi, Tamio'

_publ_section_title
;
 Aryloxymethyltrifluoroborates for Rhodium-Catalyzed Asymmetric Conjugate
 Arylation. o-Methoxyarylation through 1,4-Rhodium Shift.
;
_journal_issue 24
_journal_name_full 'Organic letters'
_journal_page_first 6452
_journal_page_last 6455
_journal_paper_doi 10.1021/acs.orglett.6b03347
_journal_volume 18
_journal_year 2016
_chemical_absolute_configuration ad
_chemical_formula_moiety 'C22 H19 Br O2'
_chemical_formula_sum 'C22 H19 Br O2'
_chemical_formula_weight 395.28
_space_group_crystal_system monoclinic
_space_group_IT_number 4
_space_group_name_Hall 'P 2yb'
_space_group_name_H-M_alt 'P 1 21 1'
_atom_sites_solution_hydrogens geom
_audit_creation_method SHELXL-2014/7
_cell_angle_alpha 90
_cell_angle_beta 95.961(2)
_cell_angle_gamma 90
_cell_formula_units_Z 2
_cell_length_a 11.8971(6)
_cell_length_b 5.9845(3)
_cell_length_c 12.3079(7)
_cell_measurement_reflns_used 1797
_cell_measurement_temperature 100(2)
_cell_measurement_theta_max 72.432
_cell_measurement_theta_min 3.611
_cell_volume 871.56(8)
_computing_cell_refinement 'SHELXTL, Acta Cryst., Sect. A 2008, 64, 112-122.'
_computing_data_collection 'APEX3 v2015.5.2'
_computing_data_reduction 'Saint, APEX v2014.11.0.'
_computing_molecular_graphics Ortep3
_computing_publication_material 'APEX3 v2015.5.2'
_computing_structure_refinement 'SHELXL-2014/6 (Sheldrick, 2014)'
_computing_structure_solution 'SHELXT, Acta Cryst., Sect. A 2015, A71, 3-8.'
_diffrn_ambient_temperature 100(2)
_diffrn_measured_fraction_theta_full 0.999
_diffrn_measured_fraction_theta_max 0.998
_diffrn_measurement_device_type 'Bruker AXS D8 Venture '
_diffrn_measurement_method 'profile data from \q/2\q scans'
_diffrn_radiation_type CuK\a
_diffrn_radiation_wavelength 1.54178
_diffrn_reflns_av_R_equivalents 0.0365
_diffrn_reflns_av_unetI/netI 0.0383
_diffrn_reflns_Laue_measured_fraction_full 0.999
_diffrn_reflns_Laue_measured_fraction_max 0.998
_diffrn_reflns_limit_h_max 14
_diffrn_reflns_limit_h_min -14
_diffrn_reflns_limit_k_max 7
_diffrn_reflns_limit_k_min -7
_diffrn_reflns_limit_l_max 15
_diffrn_reflns_limit_l_min -15
_diffrn_reflns_number 13071
_diffrn_reflns_point_group_measured_fraction_full 0.984
_diffrn_reflns_point_group_measured_fraction_max 0.977
_diffrn_reflns_theta_full 67.679
_diffrn_reflns_theta_max 72.432
_diffrn_reflns_theta_min 3.611
_exptl_absorpt_coefficient_mu 3.304
_exptl_absorpt_correction_T_max 0.764
_exptl_absorpt_correction_T_min 0.370
_exptl_absorpt_correction_type multi-scan
_exptl_absorpt_process_details Sadabs
_exptl_crystal_colour 'pale yellow'
_exptl_crystal_density_diffrn 1.506
_exptl_crystal_description plate
_exptl_crystal_F_000 404
_exptl_crystal_size_max 0.376
_exptl_crystal_size_mid 0.146
_exptl_crystal_size_min 0.086
_refine_diff_density_max 0.326
_refine_diff_density_min -0.658
_refine_diff_density_rms 0.068
_refine_ls_abs_structure_details
;
 Flack x determined using 1425 quotients [(I+)-(I-)]/[(I+)+(I-)]
 (Parsons, Flack and Wagner, Acta Cryst. B69 (2013) 249-259).
;
_refine_ls_abs_structure_Flack 0.059(8)
_refine_ls_extinction_method none
_refine_ls_goodness_of_fit_ref 1.090
_refine_ls_hydrogen_treatment constr
_refine_ls_matrix_type full
_refine_ls_number_parameters 227
_refine_ls_number_reflns 3380
_refine_ls_number_restraints 1
_refine_ls_restrained_S_all 1.090
_refine_ls_R_factor_all 0.0267
_refine_ls_R_factor_gt 0.0264
_refine_ls_shift/su_max 0.001
_refine_ls_shift/su_mean 0.000
_refine_ls_structure_factor_coef Fsqd
_refine_ls_weighting_details 'w=1/[\s^2^(Fo^2^)+(0.0246P)^2^+0.8231P] where P=(Fo^2^+2Fc^2^)/3'
_refine_ls_weighting_scheme calc
_refine_ls_wR_factor_gt 0.0694
_refine_ls_wR_factor_ref 0.0696
_reflns_Friedel_coverage 0.777
_reflns_Friedel_fraction_full 0.965
_reflns_Friedel_fraction_max 0.950
_reflns_number_gt 3347
_reflns_number_total 3380
_reflns_threshold_expression 'I > 2\s(I)'
_cod_data_source_file ol6b03347_si_001.cif
_cod_data_source_block g198
_cod_original_sg_symbol_H-M 'P 21'
_cod_database_code 1555981
_shelx_space_group_comment
;
The symmetry employed for this shelxl refinement is uniquely defined
by the following loop, which should always be used as a source of
symmetry information in preference to the above space-group names.
They are only intended as comments.
;
_shelx_estimated_absorpt_t_min 0.370
_shelx_estimated_absorpt_t_max 0.764

loop_
_space_group_symop_operation_xyz
'x, y, z'
'-x, y+1/2, -z'

loop_
_atom_site_label
_atom_site_type_symbol
_atom_site_fract_x
_atom_site_fract_y
_atom_site_fract_z
_atom_site_U_iso_or_equiv
_atom_site_adp_type
_atom_site_occupancy
_atom_site_site_symmetry_order
_atom_site_calc_flag
_atom_site_refinement_flags_posn
_atom_site_refinement_flags_adp
Br1 Br 0.49107(3) 0.46285(8) 0.58282(3) 0.02025(12) Uani 1 1 d . .
O1 O 0.8389(2) 1.5357(5) 0.6995(3) 0.0180(6) Uani 1 1 d . .
O2 O 0.5086(2) 1.2625(5) 0.8796(2) 0.0149(5) Uani 1 1 d . .
C1 C 0.8611(3) 1.3413(6) 0.6821(3) 0.0107(8) Uani 1 1 d . .
C2 C 0.7714(3) 1.1609(6) 0.6810(3) 0.0116(7) Uani 1 1 d . .
H2A H 0.8087 1.0128 0.6848 0.014 Uiso 1 1 calc R U
H2B H 0.7223 1.1688 0.6111 0.014 Uiso 1 1 calc R U
C3 C 0.6977(3) 1.1819(6) 0.7759(3) 0.0102(6) Uani 1 1 d . .
H3 H 0.6682 1.3384 0.7758 0.012 Uiso 1 1 calc R U
C4 C 0.5966(3) 1.0255(6) 0.7615(3) 0.0104(7) Uani 1 1 d . .
C5 C 0.5923(3) 0.8392(6) 0.6948(3) 0.0125(7) Uani 1 1 d . .
H5 H 0.6552 0.8030 0.6565 0.015 Uiso 1 1 calc R U
C6 C 0.4967(3) 0.7043(6) 0.6834(3) 0.0146(7) Uani 1 1 d . .
C7 C 0.4054(3) 0.7467(7) 0.7396(3) 0.0162(7) Uani 1 1 d . .
H7 H 0.3415 0.6507 0.7323 0.019 Uiso 1 1 calc R U
C8 C 0.4081(3) 0.9327(8) 0.8078(3) 0.0162(8) Uani 1 1 d . .
H8 H 0.3457 0.9634 0.8477 0.019 Uiso 1 1 calc R U
C9 C 0.5013(3) 1.0737(6) 0.8179(3) 0.0115(7) Uani 1 1 d . .
C10 C 0.9768(3) 1.2796(6) 0.6542(3) 0.0106(6) Uani 1 1 d . .
C11 C 1.0398(3) 1.4414(9) 0.6052(2) 0.0145(7) Uani 1 1 d . .
H11 H 1.0085 1.5847 0.5882 0.017 Uiso 1 1 calc R U
C12 C 1.1490(3) 1.3908(7) 0.5814(3) 0.0174(8) Uani 1 1 d . .
H12 H 1.1918 1.4999 0.5477 0.021 Uiso 1 1 calc R U
C13 C 1.1955(3) 1.1826(7) 0.6065(3) 0.0198(8) Uani 1 1 d . .
H13 H 1.2702 1.1498 0.5906 0.024 Uiso 1 1 calc R U
C14 C 1.1330(3) 1.0224(6) 0.6549(3) 0.0187(8) Uani 1 1 d . .
H14 H 1.1652 0.8800 0.6725 0.022 Uiso 1 1 calc R U
C15 C 1.0231(3) 1.0686(7) 0.6778(3) 0.0146(7) Uani 1 1 d . .
H15 H 0.9798 0.9571 0.7094 0.017 Uiso 1 1 calc R U
C16 C 0.7679(3) 1.1432(6) 0.8855(3) 0.0099(6) Uani 1 1 d . .
C17 C 0.7817(3) 1.3150(6) 0.9617(3) 0.0134(7) Uani 1 1 d . .
H17 H 0.7477 1.4563 0.9453 0.016 Uiso 1 1 calc R U
C18 C 0.8455(3) 1.2810(7) 1.0621(3) 0.0169(7) Uani 1 1 d . .
H18 H 0.8545 1.3995 1.1136 0.020 Uiso 1 1 calc R U
C19 C 0.8955(3) 1.0765(7) 1.0871(3) 0.0175(8) Uani 1 1 d . .
H19 H 0.9382 1.0541 1.1559 0.021 Uiso 1 1 calc R U
C20 C 0.8830(3) 0.9045(6) 1.0117(3) 0.0172(8) Uani 1 1 d . .
H20 H 0.9181 0.7644 1.0286 0.021 Uiso 1 1 calc R U
C21 C 0.8189(3) 0.9356(7) 0.9104(3) 0.0135(7) Uani 1 1 d . .
H21 H 0.8101 0.8168 0.8590 0.016 Uiso 1 1 calc R U
C22 C 0.4106(3) 1.3245(7) 0.9321(3) 0.0196(8) Uani 1 1 d . .
H22A H 0.3435 1.3198 0.8788 0.029 Uiso 1 1 calc R U
H22B H 0.4206 1.4762 0.9616 0.029 Uiso 1 1 calc R U
H22C H 0.4011 1.2199 0.9917 0.029 Uiso 1 1 calc R U

loop_
_atom_site_aniso_label
_atom_site_aniso_U_11
_atom_site_aniso_U_22
_atom_site_aniso_U_33
_atom_site_aniso_U_23
_atom_site_aniso_U_13
_atom_site_aniso_U_12
Br1 0.01909(18) 0.01606(18) 0.02446(19) -0.0047(2) -0.00325(12) -0.00205(19)
O1 0.0173(13) 0.0095(13) 0.0287(15) -0.0015(10) 0.0094(11) -0.0011(10)
O2 0.0104(11) 0.0180(14) 0.0177(12) -0.0045(11) 0.0069(9) -0.0002(10)
C1 0.0118(17) 0.0112(19) 0.0092(16) -0.0012(13) 0.0016(13) 0.0004(14)
C2 0.0091(15) 0.0128(17) 0.0133(16) -0.0021(13) 0.0026(12) -0.0005(13)
C3 0.0081(14) 0.0114(16) 0.0113(15) -0.0010(12) 0.0015(12) -0.0002(12)
C4 0.0075(14) 0.0111(18) 0.0124(16) 0.0016(12) 0.0004(12) 0.0000(11)
C5 0.0066(15) 0.0146(18) 0.0160(17) 0.0023(14) -0.0002(12) 0.0011(13)
C6 0.0132(16) 0.0135(18) 0.0161(16) 0.0026(14) -0.0039(13) -0.0002(14)
C7 0.0102(15) 0.0171(18) 0.0202(17) 0.0027(15) -0.0033(13) -0.0042(14)
C8 0.0094(14) 0.020(2) 0.0197(15) 0.0038(16) 0.0029(11) -0.0008(15)
C9 0.0096(15) 0.0121(17) 0.0126(15) -0.0005(14) -0.0002(12) 0.0002(13)
C10 0.0096(15) 0.0117(17) 0.0102(15) -0.0032(12) -0.0004(12) -0.0021(13)
C11 0.0132(14) 0.016(2) 0.0139(13) 0.0001(17) 0.0011(11) 0.0005(17)
C12 0.0120(16) 0.023(2) 0.0174(16) 0.0012(14) 0.0034(13) -0.0073(13)
C13 0.0094(15) 0.027(2) 0.0230(18) 0.0005(16) 0.0028(14) -0.0014(15)
C14 0.0104(15) 0.019(2) 0.0263(19) 0.0025(14) -0.0016(13) 0.0024(13)
C15 0.0113(15) 0.0151(17) 0.0169(17) 0.0012(14) -0.0003(13) -0.0021(14)
C16 0.0059(14) 0.0093(17) 0.0146(15) -0.0010(13) 0.0023(12) -0.0013(13)
C17 0.0119(15) 0.0120(17) 0.0169(16) -0.0011(14) 0.0037(13) -0.0002(13)
C18 0.0135(16) 0.021(2) 0.0160(16) -0.0049(15) 0.0015(13) -0.0041(15)
C19 0.0129(16) 0.026(2) 0.0134(17) 0.0047(16) -0.0009(13) -0.0007(15)
C20 0.0137(16) 0.014(2) 0.0245(18) 0.0060(14) 0.0029(13) 0.0023(12)
C21 0.0137(14) 0.009(2) 0.0184(14) 0.0017(16) 0.0037(11) 0.0040(15)
C22 0.0135(16) 0.024(2) 0.0233(18) -0.0027(16) 0.0095(14) 0.0044(15)

loop_
_atom_type_symbol
_atom_type_description
_atom_type_scat_dispersion_real
_atom_type_scat_dispersion_imag
_atom_type_scat_source
C C 0.0181 0.0091 'International Tables Vol C Tables 4.2.6.8 and 6.1.1.4'
H H 0.0000 0.0000 'International Tables Vol C Tables 4.2.6.8 and 6.1.1.4'
Br Br -0.6763 1.2805 'International Tables Vol C Tables 4.2.6.8 and 6.1.1.4'
O O 0.0492 0.0322 'International Tables Vol C Tables 4.2.6.8 and 6.1.1.4'

loop_
_geom_angle_atom_site_label_1
_geom_angle_atom_site_label_2
_geom_angle_atom_site_label_3
_geom_angle
C9 O2 C22 117.3(3)
O1 C1 C10 119.8(4)
O1 C1 C2 121.1(3)
C10 C1 C2 119.0(3)
C1 C2 C3 113.0(3)
C1 C2 H2A 109.0
C3 C2 H2A 109.0
C1 C2 H2B 109.0
C3 C2 H2B 109.0
H2A C2 H2B 107.8
C4 C3 C16 111.3(3)
C4 C3 C2 111.5(3)
C16 C3 C2 110.9(3)
C4 C3 H3 107.6
C16 C3 H3 107.6
C2 C3 H3 107.6
C5 C4 C9 118.1(3)
C5 C4 C3 123.2(3)
C9 C4 C3 118.7(3)
C4 C5 C6 120.6(3)
C4 C5 H5 119.7
C6 C5 H5 119.7
C7 C6 C5 121.6(4)
C7 C6 Br1 119.6(3)
C5 C6 Br1 118.7(3)
C6 C7 C8 118.9(3)
C6 C7 H7 120.6
C8 C7 H7 120.6
C9 C8 C7 120.5(3)
C9 C8 H8 119.7
C7 C8 H8 119.7
O2 C9 C8 124.0(3)
O2 C9 C4 115.7(3)
C8 C9 C4 120.2(3)
C15 C10 C11 119.9(3)
C15 C10 C1 121.8(3)
C11 C10 C1 118.3(3)
C12 C11 C10 119.5(4)
C12 C11 H11 120.2
C10 C11 H11 120.2
C13 C12 C11 120.5(4)
C13 C12 H12 119.7
C11 C12 H12 119.7
C12 C13 C14 119.9(3)
C12 C13 H13 120.0
C14 C13 H13 120.0
C13 C14 C15 120.4(4)
C13 C14 H14 119.8
C15 C14 H14 119.8
C14 C15 C10 119.7(3)
C14 C15 H15 120.2
C10 C15 H15 120.2
C17 C16 C21 119.4(3)
C17 C16 C3 119.9(3)
C21 C16 C3 120.7(3)
C16 C17 C18 120.3(3)
C16 C17 H17 119.8
C18 C17 H17 119.8
C19 C18 C17 120.6(4)
C19 C18 H18 119.7
C17 C18 H18 119.7
C18 C19 C20 119.7(3)
C18 C19 H19 120.1
C20 C19 H19 120.1
C19 C20 C21 120.5(3)
C19 C20 H20 119.8
C21 C20 H20 119.8
C16 C21 C20 119.6(3)
C16 C21 H21 120.2
C20 C21 H21 120.2
O2 C22 H22A 109.5
O2 C22 H22B 109.5
H22A C22 H22B 109.5
O2 C22 H22C 109.5
H22A C22 H22C 109.5
H22B C22 H22C 109.5

loop_
_geom_bond_atom_site_label_1
_geom_bond_atom_site_label_2
_geom_bond_distance
Br1 C6 1.899(4)
O1 C1 1.217(5)
O2 C9 1.359(4)
O2 C22 1.439(4)
C1 C10 1.500(5)
C1 C2 1.517(5)
C2 C3 1.537(4)
C2 H2A 0.9900
C2 H2B 0.9900
C3 C4 1.520(4)
C3 C16 1.528(5)
C3 H3 1.0000
C4 C5 1.382(5)
C4 C9 1.420(5)
C5 C6 1.390(5)
C5 H5 0.9500
C6 C7 1.370(5)
C7 C8 1.392(6)
C7 H7 0.9500
C8 C9 1.389(5)
C8 H8 0.9500
C10 C15 1.395(5)
C10 C11 1.400(5)
C11 C12 1.393(5)
C11 H11 0.9500
C12 C13 1.385(6)
C12 H12 0.9500
C13 C14 1.385(6)
C13 H13 0.9500
C14 C15 1.394(5)
C14 H14 0.9500
C15 H15 0.9500
C16 C17 1.389(5)
C16 C21 1.402(5)
C17 C18 1.396(5)
C17 H17 0.9500
C18 C19 1.382(6)
C18 H18 0.9500
C19 C20 1.383(6)
C19 H19 0.9500
C20 C21 1.406(5)
C20 H20 0.9500
C21 H21 0.9500
C22 H22A 0.9800
C22 H22B 0.9800
C22 H22C 0.9800

loop_
_geom_torsion_atom_site_label_1
_geom_torsion_atom_site_label_2
_geom_torsion_atom_site_label_3
_geom_torsion_atom_site_label_4
_geom_torsion
O1 C1 C2 C3 -44.2(5)
C10 C1 C2 C3 139.8(3)
C1 C2 C3 C4 170.0(3)
C1 C2 C3 C16 -65.3(4)
C16 C3 C4 C5 -103.8(4)
C2 C3 C4 C5 20.6(5)
C16 C3 C4 C9 76.9(4)
C2 C3 C4 C9 -158.6(3)
C9 C4 C5 C6 0.3(5)
C3 C4 C5 C6 -178.9(3)
C4 C5 C6 C7 -2.0(5)
C4 C5 C6 Br1 175.5(3)
C5 C6 C7 C8 1.5(5)
Br1 C6 C7 C8 -175.9(3)
C6 C7 C8 C9 0.5(5)
C22 O2 C9 C8 -3.6(5)
C22 O2 C9 C4 176.0(3)
C7 C8 C9 O2 177.6(3)
C7 C8 C9 C4 -2.1(5)
C5 C4 C9 O2 -178.0(3)
C3 C4 C9 O2 1.3(5)
C5 C4 C9 C8 1.6(5)
C3 C4 C9 C8 -179.1(3)
O1 C1 C10 C15 152.5(4)
C2 C1 C10 C15 -31.3(5)
O1 C1 C10 C11 -26.2(5)
C2 C1 C10 C11 150.0(3)
C15 C10 C11 C12 -0.7(5)
C1 C10 C11 C12 178.1(3)
C10 C11 C12 C13 -0.4(5)
C11 C12 C13 C14 0.5(6)
C12 C13 C14 C15 0.4(6)
C13 C14 C15 C10 -1.5(6)
C11 C10 C15 C14 1.6(5)
C1 C10 C15 C14 -177.1(3)
C4 C3 C16 C17 -118.9(3)
C2 C3 C16 C17 116.3(3)
C4 C3 C16 C21 61.2(4)
C2 C3 C16 C21 -63.6(4)
C21 C16 C17 C18 -0.2(5)
C3 C16 C17 C18 179.9(3)
C16 C17 C18 C19 -0.1(5)
C17 C18 C19 C20 0.5(5)
C18 C19 C20 C21 -0.7(5)
C17 C16 C21 C20 0.0(5)
C3 C16 C21 C20 179.9(3)
C19 C20 C21 C16 0.4(5)
